data_2006512
loop_
_publ_author_name
'Kunsoo Lee'
'Taesung Huh'
'Hoseop Yun'

_publ_section_title
;
 The Stereochemical Assignment of the Ozonide
 5-(2-Naphthyl)-3-phenyl-1,2,4-trioxolane-3-carbonitrile
;
_journal_issue 9
_journal_name_full 'Acta Crystallographica Section C'
_journal_page_first 1325
_journal_page_last 1327
_journal_paper_doi 10.1107/S010827019700646X
_journal_volume 53
_journal_year 1997
_chemical_formula_sum 'C19 H13 N O3'
_chemical_formula_weight 303.30
_chemical_name_systematic
;
 3-Phenyl-5-(2-naphthyl)-1,2,4-trioxolane-3-carbonitrile
;
_space_group_IT_number 14
_symmetry_cell_setting monoclinic
_symmetry_space_group_name_Hall '-P 2yn'
_symmetry_space_group_name_H-M 'P 1 21/n 1'
_audit_creation_method SHELXL
_cell_angle_alpha 90
_cell_angle_beta 108.49(2)
_cell_angle_gamma 90
_cell_formula_units_Z 4
_cell_length_a 18.214(5)
_cell_length_b 7.416(2)
_cell_length_c 12.037(3)
_cell_measurement_reflns_used 26
_cell_measurement_temperature 293(2)
_cell_measurement_theta_max 14
_cell_measurement_theta_min 10
_cell_volume 1542.0(7)
_computing_cell_refinement 'MXC Diffractometer Control Software'
_computing_data_collection 'MXC Diffractometer Control Software (Mac Science Corporation, 1994)'
_computing_data_reduction 'MXC Diffractometer Control Software'
_computing_molecular_graphics 'ORTEPII (Johnson, 1976)'
_computing_publication_material 'MS-DOS v6.22 editor'
_computing_structure_refinement 'SHELXL-93 (Sheldrick, 1993)'
_computing_structure_solution 'SHELXS-86 (Sheldrick, 1990)'
_diffrn_ambient_temperature 293(2)
_diffrn_measurement_device 'Mac Science MXC3 four-circle'
_diffrn_measurement_method \w-2\q
_diffrn_radiation_monochromator graphite
_diffrn_radiation_source 'fine-focus sealed tube'
_diffrn_radiation_type MoK\a
_diffrn_radiation_wavelength 0.7107
_diffrn_reflns_av_R_equivalents 0.0054
_diffrn_reflns_av_sigmaI/netI 0.0098
_diffrn_reflns_limit_h_max 18
_diffrn_reflns_limit_h_min -20
_diffrn_reflns_limit_k_max 8
_diffrn_reflns_limit_k_min 0
_diffrn_reflns_limit_l_max 13
_diffrn_reflns_limit_l_min 0
_diffrn_reflns_number 2091
_diffrn_reflns_theta_max 22.99
_diffrn_reflns_theta_min 1.80
_diffrn_standards_decay_% 0
_diffrn_standards_interval_count 100
_diffrn_standards_number 2
_exptl_absorpt_coefficient_mu 0.089
_exptl_absorpt_correction_type none
_exptl_crystal_colour 'pale yellow'
_exptl_crystal_density_diffrn 1.306
_exptl_crystal_density_method none
_exptl_crystal_description Polyhedron
_exptl_crystal_F_000 632
_exptl_crystal_size_max 0.80
_exptl_crystal_size_mid 0.80
_exptl_crystal_size_min 0.40
_refine_diff_density_max 0.659
_refine_diff_density_min -0.265
_refine_ls_extinction_coef 0.018(4)
_refine_ls_extinction_method 'SHELXL93 (Sheldrick, 1993)'
_refine_ls_goodness_of_fit_all 1.053
_refine_ls_goodness_of_fit_obs 1.085
_refine_ls_hydrogen_treatment constr
_refine_ls_matrix_type full
_refine_ls_number_parameters 209
_refine_ls_number_reflns 1982
_refine_ls_number_restraints 0
_refine_ls_restrained_S_all 1.053
_refine_ls_restrained_S_obs 1.085
_refine_ls_R_factor_all 0.0763
_refine_ls_R_factor_obs .0719
_refine_ls_shift/esd_max 0.000
_refine_ls_shift/esd_mean 0.000
_refine_ls_structure_factor_coef Fsqd
_refine_ls_weighting_details 'w = 1/[\s^2^(Fo^2^)+(0.1154P)^2^+1.3520P] where P=(Fo^2^+2Fc^2^)/3'
_refine_ls_weighting_scheme calc
_refine_ls_wR_factor_all 0.2119
_refine_ls_wR_factor_obs .2069
_reflns_number_observed 1799
_reflns_number_total 1982
_reflns_observed_criterion >2sigma(I)
_cod_data_source_file kh1149.cif
_cod_data_source_block l
_cod_depositor_comments
;
The following automatic conversions were performed:
'_symmetry_cell_setting' value 'Monoclinic' changed to 'monoclinic'
according to '/home/saulius/struct/CIF-dictionaries/cif_core.dic'
dictionary named 'cif_core.dic' version 2.4.1 from 2010-06-29.

Automatic conversion script
Id: cif_fix_enum 1527 2010-12-29 10:47:43Z saulius 
;
_cod_original_cell_volume 1542.1(7)
_cod_original_sg_symbol_H-M 'P 21/n'
_cod_database_code 2006512

loop_
_symmetry_equiv_pos_as_xyz
'x, y, z'
'-x+1/2, y+1/2, -z+1/2'
'-x, -y, -z'
'x-1/2, -y-1/2, z-1/2'

loop_
_atom_site_aniso_label
_atom_site_aniso_U_11
_atom_site_aniso_U_22
_atom_site_aniso_U_33
_atom_site_aniso_U_12
_atom_site_aniso_U_13
_atom_site_aniso_U_23
O1 .063(2) .078(2) .070(2) .0050(10) .0350(10) .0010(10)
O2 .076(2) .082(2) .069(2) .0030(10) .0400(10) -.0050(10)
O3 .080(2) .083(2) .087(2) .0130(10) .048(2) .005(2)
C1 .068(2) .074(3) .078(3) -.003(2) .035(2) -.003(2)
C2 .054(2) .078(2) .060(2) -.005(2) .028(2) -.011(2)
C3 .066(2) .093(3) .065(2) -.003(2) .019(2) -.005(2)
C10 .068(2) .071(3) .108(3) .010(2) .047(2) .010(2)
C11 .082(3) .099(3) .074(3) .007(2) .029(2) .004(2)
C12 .085(3) .106(4) .090(3) .005(3) .029(2) -.009(3)
C13 .063(2) .067(3) .136(4) .013(2) .052(3) .005(3)
C14 .087(3) .103(4) .110(4) .030(3) .048(3) .041(3)
C15 .093(3) .106(4) .105(4) .026(3) .052(3) .032(3)
C16 .109(4) .114(4) .143(5) .021(3) .078(4) .033(4)
C17 .096(3) .091(4) .160(6) -.001(3) .064(4) .001(4)
C18 .066(2) .072(3) .095(3) .012(2) .034(2) -.007(2)
C19 .081(3) .093(3) .109(3) .009(2) .048(3) -.003(3)
C20 .056(2) .075(2) .052(2) -.001(2) .022(2) -.006(2)
C21 .069(2) .096(3) .082(3) -.004(2) .033(2) .012(2)
C22 .113(4) .095(3) .095(3) -.003(3) .052(3) .018(3)
C23 .099(4) .107(4) .075(3) .022(3) .030(3) .013(3)
C24 .066(2) .107(3) .081(3) .010(2) .015(2) .000(3)
C25 .058(2) .085(3) .074(2) -.004(2) .016(2) -.001(2)
N1 .084(3) .143(4) .083(3) -.020(3) .004(2) -.013(3)

loop_
_atom_site_label
_atom_site_fract_x
_atom_site_fract_y
_atom_site_fract_z
_atom_site_U_iso_or_equiv
_atom_site_thermal_displace_type
_atom_site_calc_flag
_atom_site_refinement_flags
_atom_site_occupancy
_atom_site_disorder_group
_atom_site_type_symbol
O1 .14740(10) .0491(3) .8597(2) .0672(8) Uani d . 1 . O
O2 .0816(2) .1101(4) .9842(2) .0718(8) Uani d . 1 . O
O3 .0671(2) .2539(4) .8950(2) .0779(9) Uani d . 1 . O
C1 .1363(2) .2398(5) .8653(3) .0710(10) Uani d . 1 . C
H1 .1799(2) .2955(5) .9256(3) .085 Uiso calc R 1 . H
C2 .1027(2) -.0334(5) .9220(3) .0620(10) Uani d . 1 . C
C3 .0307(2) -.1060(6) .8354(4) .0750(10) Uani d . 1 . C
C10 .1246(2) .3263(6) .7472(4) .0780(10) Uani d . 1 . C
C11 .0880(3) .2289(7) .6425(4) .0840(10) Uani d . 1 . C
H11 .0708(3) .1118(7) .6466(4) .101 Uiso calc R 1 . H
C12 .0780(3) .3071(7) .5350(4) .0930(10) Uani d . 1 . C
H12 .0549(3) .2432(7) .4663(4) .112 Uiso calc R 1 . H
C13 .1026(2) .4803(6) .5308(5) .0840(10) Uani d . 1 . C
C14 .0910(3) .5649(7) .4138(5) .096(2) Uani d . 1 . C
H14 .0678(3) .5016(7) .3448(5) .115 Uiso calc R 1 . H
C15 .1150(3) .7338(8) .4115(5) .096(2) Uani d . 1 . C
H15 .1089(3) .7892(8) .3399(5) .116 Uiso calc R 1 . H
C16 .1491(3) .8294(9) .5153(6) .113(2) Uani d . 1 . C
H16 .1646(3) .9477(9) .5099(6) .136 Uiso calc R 1 . H
C17 .1608(3) .7588(8) .6229(6) .110(2) Uani d . 1 . C
H17 .1837(3) .8262(8) .6902(6) .132 Uiso calc R 1 . H
C18 .1380(2) .5872(6) .6294(4) .0760(10) Uani d . 1 . C
C19 .1481(3) .4962(7) .7434(4) .0900(10) Uani d . 1 . C
H19 .1712(3) .5582(7) .8129(4) .108 Uiso calc R 1 . H
C20 .1461(2) -.1754(5) 1.0062(3) .0600(9) Uani d . 1 . C
C21 .1076(2) -.3089(6) 1.0441(4) .0800(10) Uani d . 1 . C
H21 .0538(2) -.3134(6) 1.0171(4) .096 Uiso calc R 1 . H
C22 .1493(3) -.4372(7) 1.1228(4) .096(2) Uani d . 1 . C
H22 .1236(3) -.5274(7) 1.1494(4) .116 Uiso calc R 1 . H
C23 .2290(3) -.4306(7) 1.1616(4) .0930(10) Uani d . 1 . C
H23 .2572(3) -.5173(7) 1.2136(4) .112 Uiso calc R 1 . H
C24 .2667(3) -.2963(7) 1.1235(4) .0870(10) Uani d . 1 . C
H24 .3205(3) -.2919(7) 1.1505(4) .104 Uiso calc R 1 . H
C25 .2266(2) -.1692(6) 1.0466(3) .0740(10) Uani d . 1 . C
H25 .2528(2) -.0786(6) 1.0212(3) .088 Uiso calc R 1 . H
N1 -.0245(2) -.1620(7) .7701(3) .1090(10) Uani d . 1 . N

loop_
_atom_type_symbol
_atom_type_description
_atom_type_scat_dispersion_real
_atom_type_scat_dispersion_imag
_atom_type_scat_source
C C 0.0033 0.0016 'International Tables Vol C Tables 4.2.6.8 and 6.1.1.4'
H H 0.0000 0.0000 'International Tables Vol C Tables 4.2.6.8 and 6.1.1.4'
N N 0.0061 0.0033 'International Tables Vol C Tables 4.2.6.8 and 6.1.1.4'
O O 0.0106 0.0060 'International Tables Vol C Tables 4.2.6.8 and 6.1.1.4'

loop_
_geom_angle_atom_site_label_1
_geom_angle_atom_site_label_2
_geom_angle_atom_site_label_3
_geom_angle
_geom_angle_publ_flag
C2 O1 C1 106.8(3) yes
C2 O2 O3 100.0(2) yes
C1 O3 O2 99.3(2) yes
O3 C1 O1 103.5(3) yes
O3 C1 C10 109.5(3) yes
O1 C1 C10 110.7(3) yes
O3 C1 H1 111.0(2) no
O1 C1 H1 111.0(2) no
C10 C1 H1 111.0(2) no
O1 C2 O2 104.7(3) yes
O1 C2 C3 108.2(3) yes
O2 C2 C3 108.3(3) yes
O1 C2 C20 113.2(3) yes
O2 C2 C20 110.0(3) yes
C3 C2 C20 112.1(3) yes
N1 C3 C2 179.4(4) yes
C19 C10 C11 120.9(4) no
C19 C10 C1 118.7(5) yes
C11 C10 C1 120.3(4) yes
C12 C11 C10 120.3(5) no
C12 C11 H11 119.9(3) no
C10 C11 H11 119.9(3) no
C13 C12 C11 118.9(5) no
C13 C12 H12 120.5(3) no
C11 C12 H12 120.5(3) no
C12 C13 C18 124.6(5) no
C12 C13 C14 118.6(5) no
C18 C13 C14 116.7(4) no
C15 C14 C13 117.7(5) no
C15 C14 H14 121.1(4) no
C13 C14 H14 121.1(3) no
C14 C15 C16 121.1(5) no
C14 C15 H15 119.5(4) no
C16 C15 H15 119.5(3) no
C17 C16 C15 123.3(6) no
C17 C16 H16 118.3(4) no
C15 C16 H16 118.3(3) no
C18 C17 C16 117.7(6) no
C18 C17 H17 121.2(4) no
C16 C17 H17 121.2(4) no
C17 C18 C13 123.5(5) no
C17 C18 C19 122.1(5) no
C13 C18 C19 114.4(4) no
C10 C19 C18 120.8(5) no
C10 C19 H19 119.6(3) no
C18 C19 H19 119.6(3) no
C21 C20 C25 120.0(4) no
C21 C20 C2 121.0(3) yes
C25 C20 C2 118.9(3) yes
C20 C21 C22 119.7(4) no
C20 C21 H21 120.2(2) no
C22 C21 H21 120.2(3) no
C23 C22 C21 119.8(4) no
C23 C22 H22 120.1(3) no
C21 C22 H22 120.1(3) no
C24 C23 C22 119.9(4) no
C24 C23 H23 120.0(3) no
C22 C23 H23 120.0(3) no
C25 C24 C23 120.9(4) no
C25 C24 H24 119.6(3) no
C23 C24 H24 119.6(3) no
C24 C25 C20 119.7(4) no
C24 C25 H25 120.2(3) no
C20 C25 H25 120.2(2) no

loop_
_geom_bond_atom_site_label_1
_geom_bond_atom_site_label_2
_geom_bond_site_symmetry_2
_geom_bond_distance
_geom_bond_publ_flag
O1 C2 . 1.409(4) yes
O1 C1 . 1.433(5) yes
O2 C2 . 1.423(4) yes
O2 O3 . 1.477(4) yes
O3 C1 . 1.420(4) yes
C1 C10 . 1.512(6) yes
C1 H1 . .98 no
C2 C3 . 1.493(6) yes
C2 C20 . 1.501(5) yes
C3 N1 . 1.140(5) yes
C10 C19 . 1.336(6) no
C10 C11 . 1.422(6) no
C11 C12 . 1.376(6) no
C11 H11 . .93 no
C12 C13 . 1.366(6) no
C12 H12 . .93 no
C13 C18 . 1.403(6) no
C13 C14 . 1.495(7) no
C14 C15 . 1.329(7) no
C14 H14 . .93 no
C15 C16 . 1.399(8) no
C15 H15 . .93 no
C16 C17 . 1.350(8) no
C16 H16 . .93 no
C17 C18 . 1.349(7) no
C17 H17 . .93 no
C18 C19 . 1.487(6) no
C19 H19 . .93 no
C20 C21 . 1.373(5) no
C20 C25 . 1.391(5) no
C21 C22 . 1.387(6) no
C21 H21 . .93 no
C22 C23 . 1.378(7) no
C22 H22 . .93 no
C23 C24 . 1.370(7) no
C23 H23 . .93 no
C24 C25 . 1.361(6) no
C24 H24 . .93 no
C25 H25 . .93 no

loop_
_geom_torsion_atom_site_label_1
_geom_torsion_atom_site_label_2
_geom_torsion_atom_site_label_3
_geom_torsion_atom_site_label_4
_geom_torsion
_geom_torsion_publ_flag
C2 O2 O3 C1 -50.0(3) no
O2 O3 C1 O1 42.2(3) no
O2 O3 C1 C10 160.3(3) no
C2 O1 C1 O3 -19.2(4) no
C2 O1 C1 C10 -136.4(3) no
C1 O1 C2 O2 -13.0(3) no
C1 O1 C2 C3 102.3(3) no
C1 O1 C2 C20 -132.8(3) no
O3 O2 C2 O1 38.7(3) no
O3 O2 C2 C3 -76.6(3) no
O3 O2 C2 C20 160.6(2) no
O1 C2 C3 N1 -174.80(10) no
O2 C2 C3 N1 -61.9(4) no
C20 C2 C3 N1 59.6(4) no
O3 C1 C10 C19 96.9(4) no
O1 C1 C10 C19 -149.6(3) no
O3 C1 C10 C11 -82.1(4) no
O1 C1 C10 C11 31.4(5) no
C19 C10 C11 C12 1.6(6) no
C1 C10 C11 C12 -179.4(4) no
C10 C11 C12 C13 -1.0(6) no
C11 C12 C13 C18 -0.1(6) no
C11 C12 C13 C14 -179.5(4) no
C12 C13 C14 C15 179.7(4) no
C18 C13 C14 C15 0.2(6) no
C13 C14 C15 C16 -0.7(7) no
C14 C15 C16 C17 0.7(8) no
C15 C16 C17 C18 0.0(8) no
C16 C17 C18 C13 -0.5(7) no
C16 C17 C18 C19 179.9(4) no
C12 C13 C18 C17 -179.0(4) no
C14 C13 C18 C17 0.4(6) no
C12 C13 C18 C19 0.6(6) no
C14 C13 C18 C19 -179.9(3) no
C11 C10 C19 C18 -1.1(6) no
C1 C10 C19 C18 180.0(3) no
C17 C18 C19 C10 179.6(4) no
C13 C18 C19 C10 0.0(5) no
O1 C2 C20 C21 -157.8(3) no
O2 C2 C20 C21 85.5(4) no
C3 C2 C20 C21 -35.0(5) no
O1 C2 C20 C25 22.8(4) no
O2 C2 C20 C25 -93.9(4) no
C3 C2 C20 C25 145.6(3) no
C25 C20 C21 C22 0.0(6) no
C2 C20 C21 C22 -179.4(4) no
C20 C21 C22 C23 -0.6(7) no
C21 C22 C23 C24 0.8(7) no
C22 C23 C24 C25 -0.6(7) no
C23 C24 C25 C20 0.1(6) no
C21 C20 C25 C24 0.2(6) no
C2 C20 C25 C24 179.6(4) no

loop_
_cod_related_entry_id
_cod_related_entry_database
_cod_related_entry_code
1 ChemSpider 9230958
